data_4339262
loop_
_publ_author_name
'Halime, Zakaria'
'Lachkar, Mohammed'
'Roisnel, Thierry'
'Richard, Philippe'
'Boitrel, Bernard'

_publ_section_title
;
 Structural and coordination studies of &quot;pearl oysterlike&quot;
 porphyrins.
;
_journal_issue 16
_journal_name_full 'Inorganic chemistry'
_journal_page_first 6338
_journal_page_last 6346
_journal_paper_doi 10.1021/ic0703272
_journal_volume 46
_journal_year 2007
_chemical_compound_source 'synthesis as described'
_chemical_formula_moiety 'C90 H72 N8 Ni1 O12, 2(C1 H2 Cl2)'
_chemical_formula_sum 'C92 H76 Cl4 N8 Ni O12'
_chemical_formula_weight 1686.12
_chemical_name_systematic
;
 ?
;
_space_group_IT_number 2
_symmetry_cell_setting triclinic
_symmetry_Int_Tables_number 2
_symmetry_space_group_name_Hall '-P 1'
_symmetry_space_group_name_H-M 'P -1'
_atom_sites_solution_hydrogens geom
_atom_sites_solution_primary direct
_atom_sites_solution_secondary difmap
_audit_conform_dict_location ftp://ftp.iucr.org/pub/cif_core.dic
_audit_conform_dict_name cif_core.dic
_audit_conform_dict_version 2.3
_audit_creation_date 2006-10-24T10:51:33-00:00
_audit_creation_method 'WinGX routine CIF_UPDATE'
_cell_angle_alpha 77.743(5)
_cell_angle_beta 75.776(4)
_cell_angle_gamma 70.863(5)
_cell_formula_units_Z 2
_cell_length_a 12.6081(12)
_cell_length_b 14.1098(14)
_cell_length_c 24.181(2)
_cell_measurement_reflns_used 7866
_cell_measurement_temperature 102(2)
_cell_measurement_theta_max 27.66
_cell_measurement_theta_min 2.23
_cell_measurement_wavelength 0.71073
_cell_volume 3898.4(6)
_computing_cell_refinement 'Bruker SMART'
_computing_data_collection 'Bruker SMART'
_computing_data_reduction 'Bruker SAINT'
_computing_molecular_graphics 'Ortep-3 for Windows (Farrugia, 1997)'
_computing_publication_material 'WinGX publication routines (Farrugia, 1999)'
_computing_structure_refinement 'SHELXL-97 (Sheldrick, 1997)'
_computing_structure_solution 'SIR97 (Altomare et al., 1999)'
_diffrn_ambient_temperature 102(2)
_diffrn_detector 'CCD plate'
_diffrn_measured_fraction_theta_full 0.984
_diffrn_measured_fraction_theta_max 0.984
_diffrn_measurement_device_type 'APEXII, Bruker-AXS'
_diffrn_measurement_method 'CCD rotation images, thin slices'
_diffrn_radiation_monochromator graphite
_diffrn_radiation_probe x-ray
_diffrn_radiation_type MoK\a
_diffrn_radiation_wavelength 0.71073
_diffrn_reflns_av_R_equivalents 0.0632
_diffrn_reflns_av_unetI/netI 0.0645
_diffrn_reflns_limit_h_max 16
_diffrn_reflns_limit_h_min -15
_diffrn_reflns_limit_k_max 18
_diffrn_reflns_limit_k_min -18
_diffrn_reflns_limit_l_max 31
_diffrn_reflns_limit_l_min -31
_diffrn_reflns_number 79733
_diffrn_reflns_theta_full 27.66
_diffrn_reflns_theta_max 27.66
_diffrn_reflns_theta_min 2.23
_exptl_absorpt_coefficient_mu 0.458
_exptl_absorpt_correction_T_max 0.925
_exptl_absorpt_correction_T_min 0.803
_exptl_absorpt_correction_type multi-scan
_exptl_absorpt_process_details
;
  [Sheldrick, G.M. (2002). SADABS Bruker AXS Inc., Madison, Wisconsin, USA]
;
_exptl_crystal_colour red
_exptl_crystal_density_diffrn 1.436
_exptl_crystal_density_method 'not measured'
_exptl_crystal_description prism
_exptl_crystal_F_000 1752
_exptl_crystal_size_max 0.48
_exptl_crystal_size_mid 0.25
_exptl_crystal_size_min 0.17
_refine_diff_density_max 0.902
_refine_diff_density_min -1.002
_refine_diff_density_rms 0.078
_refine_ls_extinction_method none
_refine_ls_goodness_of_fit_ref 1.04
_refine_ls_hydrogen_treatment constr
_refine_ls_matrix_type full
_refine_ls_number_parameters 1054
_refine_ls_number_reflns 17912
_refine_ls_number_restraints 0
_refine_ls_restrained_S_all 1.04
_refine_ls_R_factor_all 0.0842
_refine_ls_R_factor_gt 0.0513
_refine_ls_shift/su_max 0.003
_refine_ls_shift/su_mean 0
_refine_ls_structure_factor_coef Fsqd
_refine_ls_weighting_details 'calc w=1/[\s^2^(Fo^2^)+(0.0630P)^2^+3.3767P] where P=(Fo^2^+2Fc^2^)/3'
_refine_ls_weighting_scheme calc
_refine_ls_wR_factor_gt 0.1246
_refine_ls_wR_factor_ref 0.1409
_reflns_number_gt 12650
_reflns_number_total 17912
_reflns_threshold_expression >2sigma(I)
_cod_data_source_file ic0703272-file001.cif
_cod_data_source_block 1Ni
_cod_original_cell_volume 3898.5(6)
_cod_database_code 4339262

loop_
_symmetry_equiv_pos_as_xyz
'x, y, z'
'-x, -y, -z'

loop_
_atom_site_label
_atom_site_type_symbol
_atom_site_fract_x
_atom_site_fract_y
_atom_site_fract_z
_atom_site_U_iso_or_equiv
_atom_site_adp_type
_atom_site_occupancy
_atom_site_calc_flag
_atom_site_refinement_flags
Ni1 Ni 0.14260(3) -0.00693(2) 0.243994(13) 0.01209(8) Uani 1 d .
N1 N 0.08075(17) 0.13073(15) 0.20826(8) 0.0119(4) Uani 1 d .
N2 N 0.01427(17) 0.01451(15) 0.30804(8) 0.0123(4) Uani 1 d .
N3 N 0.20477(17) -0.14353(15) 0.28033(8) 0.0125(4) Uani 1 d .
N4 N 0.27021(17) -0.02853(15) 0.17960(8) 0.0123(4) Uani 1 d .
C1 C 0.1351(2) 0.18469(18) 0.16188(10) 0.0132(5) Uani 1 d .
C2 C 0.0607(2) 0.28456(19) 0.14866(11) 0.0175(5) Uani 1 d .
H2 H 0.0787 0.3355 0.1201 0.021 Uiso 1 calc R
C3 C -0.0401(2) 0.29086(19) 0.18515(11) 0.0175(5) Uani 1 d .
H3 H -0.1054 0.3461 0.1858 0.021 Uiso 1 calc R
C4 C -0.0275(2) 0.19591(18) 0.22297(10) 0.0134(5) Uani 1 d .
C5 C -0.1105(2) 0.17743(18) 0.26967(10) 0.0138(5) Uani 1 d .
C6 C -0.0867(2) 0.09252(18) 0.31108(10) 0.0136(5) Uani 1 d .
C7 C -0.1613(2) 0.07981(19) 0.36574(10) 0.0154(5) Uani 1 d .
H7 H -0.2347 0.1214 0.3774 0.018 Uiso 1 calc R
C8 C -0.1041(2) -0.00426(19) 0.39695(11) 0.0158(5) Uani 1 d .
H8 H -0.1296 -0.0305 0.4347 0.019 Uiso 1 calc R
C9 C 0.0030(2) -0.04531(18) 0.36094(10) 0.0131(5) Uani 1 d .
C10 C 0.0809(2) -0.13758(18) 0.37606(10) 0.0128(5) Uani 1 d .
C11 C 0.1743(2) -0.18413(18) 0.33714(10) 0.0137(5) Uani 1 d .
C12 C 0.2478(2) -0.28462(19) 0.34924(11) 0.0178(5) Uani 1 d .
H12 H 0.2459 -0.3261 0.3847 0.021 Uiso 1 calc R
C13 C 0.3200(2) -0.30785(19) 0.29962(11) 0.0183(6) Uani 1 d .
H13 H 0.3757 -0.3692 0.2941 0.022 Uiso 1 calc R
C14 C 0.2949(2) -0.22050(18) 0.25696(10) 0.0138(5) Uani 1 d .
C15 C 0.3590(2) -0.21262(18) 0.20178(10) 0.0134(5) Uani 1 d .
C16 C 0.3489(2) -0.11992(18) 0.16661(10) 0.0140(5) Uani 1 d .
C17 C 0.4281(2) -0.10419(19) 0.11379(10) 0.0176(5) Uani 1 d .
H17 H 0.4868 -0.154 0.0956 0.021 Uiso 1 calc R
C18 C 0.4007(2) -0.00321(19) 0.09572(10) 0.0172(5) Uani 1 d .
H18 H 0.4388 0.0298 0.0635 0.021 Uiso 1 calc R
C19 C 0.3016(2) 0.04362(18) 0.13579(10) 0.0131(5) Uani 1 d .
C20 C 0.2414(2) 0.14569(18) 0.12830(10) 0.0129(5) Uani 1 d .
C51 C -0.2253(2) 0.25453(18) 0.28075(10) 0.0145(5) Uani 1 d .
C52 C -0.2422(2) 0.3269(2) 0.31524(11) 0.0203(6) Uani 1 d .
H52 H -0.1812 0.3291 0.3296 0.024 Uiso 1 calc R
C53 C -0.3488(2) 0.3962(2) 0.32878(12) 0.0239(6) Uani 1 d .
H53 H -0.3589 0.4456 0.3512 0.029 Uiso 1 calc R
C54 C -0.4395(2) 0.3909(2) 0.30862(12) 0.0222(6) Uani 1 d .
H54 H -0.5115 0.4359 0.3185 0.027 Uiso 1 calc R
C55 C -0.4252(2) 0.31986(19) 0.27387(11) 0.0200(6) Uani 1 d .
H55 H -0.4872 0.3173 0.2604 0.024 Uiso 1 calc R
C56 C -0.3175(2) 0.25205(18) 0.25903(10) 0.0152(5) Uani 1 d .
N57 N -0.29673(18) 0.17779(16) 0.22312(9) 0.0186(5) Uani 1 d .
H57 H -0.2307 0.1334 0.2209 0.022 Uiso 1 calc R
C58 C -0.3672(2) 0.1672(2) 0.19165(11) 0.0196(6) Uani 1 d .
O59 O -0.46306(17) 0.22440(17) 0.18985(9) 0.0343(5) Uani 1 d .
C60 C -0.3196(2) 0.0785(2) 0.15953(11) 0.0180(5) Uani 1 d .
C61 C -0.3571(2) 0.0861(2) 0.10868(12) 0.0229(6) Uani 1 d .
H61 H -0.409 0.1456 0.0953 0.027 Uiso 1 calc R
C62 C -0.3166(2) 0.0050(2) 0.07845(12) 0.0244(6) Uani 1 d .
H62 H -0.3402 0.0104 0.0441 0.029 Uiso 1 calc R
C63 C -0.2410(2) -0.0848(2) 0.09854(12) 0.0227(6) Uani 1 d .
H63 H -0.2157 -0.1393 0.0779 0.027 Uiso 1 calc R
C64 C -0.2422(2) -0.01158(19) 0.17886(11) 0.0170(5) Uani 1 d .
H64 H -0.2163 -0.0163 0.2125 0.02 Uiso 1 calc R
C65 C -0.2028(2) -0.09426(19) 0.14925(11) 0.0174(5) Uani 1 d .
C66 C -0.1221(2) -0.19053(19) 0.17433(11) 0.0188(6) Uani 1 d .
H66A H -0.1627 -0.2414 0.1871 0.023 Uiso 1 calc R
H66B H -0.105 -0.1769 0.2083 0.023 Uiso 1 calc R
C101 C 0.0561(2) -0.19195(18) 0.43601(10) 0.0144(5) Uani 1 d .
C102 C 0.0715(2) -0.1582(2) 0.48226(10) 0.0177(5) Uani 1 d .
H102 H 0.0979 -0.1018 0.4762 0.021 Uiso 1 calc R
C103 C 0.0478(2) -0.2083(2) 0.53802(11) 0.0200(6) Uani 1 d .
H103 H 0.0584 -0.1856 0.5691 0.024 Uiso 1 calc R
C104 C 0.0086(2) -0.2915(2) 0.54666(11) 0.0204(6) Uani 1 d .
H104 H -0.0063 -0.3254 0.5838 0.024 Uiso 1 calc R
C105 C -0.0093(2) -0.32594(19) 0.50119(11) 0.0183(6) Uani 1 d .
H105 H -0.0365 -0.3819 0.5078 0.022 Uiso 1 calc R
C106 C 0.0140(2) -0.27607(18) 0.44545(10) 0.0152(5) Uani 1 d .
N107 N -0.00353(19) -0.30457(16) 0.39672(9) 0.0184(5) Uani 1 d .
H107 H -0.01 -0.2582 0.3672 0.022 Uiso 1 calc R
C108 C -0.0116(3) -0.3941(2) 0.38967(11) 0.0248(6) Uani 1 d .
O109 O -0.0222(3) -0.46041(19) 0.42962(10) 0.0710(10) Uani 1 d .
C110 C -0.0060(2) -0.40689(19) 0.32911(11) 0.0192(6) Uani 1 d .
C111 C -0.0396(3) -0.4874(2) 0.32156(12) 0.0234(6) Uani 1 d .
H111 H -0.068 -0.528 0.3535 0.028 Uiso 1 calc R
C112 C -0.0308(3) -0.5069(2) 0.26688(12) 0.0253(6) Uani 1 d .
H112 H -0.0527 -0.561 0.2621 0.03 Uiso 1 calc R
C113 C 0.0104(2) -0.4464(2) 0.21925(12) 0.0227(6) Uani 1 d .
H113 H 0.0174 -0.4612 0.1826 0.027 Uiso 1 calc R
C114 C 0.0341(2) -0.34558(19) 0.28046(11) 0.0171(5) Uani 1 d .
H114 H 0.0562 -0.2915 0.2852 0.021 Uiso 1 calc R
C115 C 0.0416(2) -0.36366(19) 0.22517(11) 0.0172(5) Uani 1 d .
C116 C 0.0843(2) -0.2952(2) 0.17332(11) 0.0177(5) Uani 1 d .
H11A H 0.151 -0.3356 0.15 0.021 Uiso 1 calc R
H11B H 0.1078 -0.2462 0.1865 0.021 Uiso 1 calc R
C117 C -0.0073(2) -0.23730(19) 0.13517(11) 0.0180(5) Uani 1 d .
C151 C 0.4500(2) -0.30621(18) 0.18398(10) 0.0151(5) Uani 1 d .
C152 C 0.4227(2) -0.37838(19) 0.16334(10) 0.0178(5) Uani 1 d .
H152 H 0.3494 -0.365 0.1564 0.021 Uiso 1 calc R
C153 C 0.5038(2) -0.47062(19) 0.15292(11) 0.0201(6) Uani 1 d .
H153 H 0.4842 -0.5189 0.1399 0.024 Uiso 1 calc R
C154 C 0.6130(2) -0.49008(19) 0.16192(11) 0.0210(6) Uani 1 d .
H154 H 0.6671 -0.5515 0.1546 0.025 Uiso 1 calc R
C155 C 0.6433(2) -0.41954(19) 0.18168(11) 0.0201(6) Uani 1 d .
H155 H 0.7177 -0.4325 0.1869 0.024 Uiso 1 calc R
C156 C 0.5608(2) -0.32842(19) 0.19375(10) 0.0166(5) Uani 1 d .
N157 N 0.58842(19) -0.25809(16) 0.21741(9) 0.0187(5) Uani 1 d .
H157 H 0.574 -0.1964 0.2005 0.022 Uiso 1 calc R
C158 C 0.6366(2) -0.2814(2) 0.26542(11) 0.0205(6) Uani 1 d .
O159 O 0.6779(2) -0.36826(15) 0.28672(9) 0.0362(5) Uani 1 d .
C160 C 0.6364(2) -0.19203(19) 0.28893(10) 0.0167(5) Uani 1 d .
C161 C 0.7290(2) -0.1998(2) 0.31263(11) 0.0199(6) Uani 1 d .
H161 H 0.7872 -0.2606 0.3153 0.024 Uiso 1 calc R
C162 C 0.7343(2) -0.1168(2) 0.33228(11) 0.0207(6) Uani 1 d .
H162 H 0.7984 -0.1206 0.3461 0.025 Uiso 1 calc R
C163 C 0.6446(2) -0.0275(2) 0.33149(10) 0.0179(5) Uani 1 d .
H163 H 0.6489 0.0279 0.3449 0.021 Uiso 1 calc R
C164 C 0.5462(2) -0.10243(19) 0.28825(10) 0.0167(5) Uani 1 d .
H164 H 0.4839 -0.0976 0.2726 0.02 Uiso 1 calc R
C165 C 0.5484(2) -0.02059(19) 0.31072(10) 0.0163(5) Uani 1 d .
C166 C 0.4458(2) 0.07274(19) 0.31248(10) 0.0168(5) Uani 1 d .
H16A H 0.4075 0.0769 0.2814 0.02 Uiso 1 calc R
H16B H 0.4729 0.132 0.3049 0.02 Uiso 1 calc R
C171 C 0.0281(2) -0.1534(2) 0.09074(12) 0.0218(6) Uani 1 d .
O172 O 0.01715(18) -0.13860(16) 0.04141(8) 0.0295(5) Uani 1 d .
O173 O 0.06388(17) -0.09647(15) 0.11482(8) 0.0255(4) Uani 1 d .
C174 C 0.0872(3) -0.0054(2) 0.07766(13) 0.0277(7) Uani 1 d .
H17A H 0.1018 -0.014 0.0375 0.033 Uiso 1 calc R
H17B H 0.1547 0.0043 0.0853 0.033 Uiso 1 calc R
C175 C -0.0140(3) 0.0863(2) 0.08930(13) 0.0331(7) Uani 1 d .
H17C H 0.0017 0.1454 0.065 0.05 Uiso 1 calc R
H17D H -0.0275 0.0951 0.129 0.05 Uiso 1 calc R
H17E H -0.0804 0.0768 0.0813 0.05 Uiso 1 calc R
O182 O -0.11077(18) -0.32507(15) 0.10118(9) 0.0309(5) Uani 1 d .
O183 O 0.07995(17) -0.35881(15) 0.07202(8) 0.0275(5) Uani 1 d .
C184 C 0.0821(3) -0.4321(2) 0.03780(14) 0.0361(8) Uani 1 d .
H18A H 0.0243 -0.4659 0.0569 0.043 Uiso 1 calc R
H18B H 0.1561 -0.4829 0.0344 0.043 Uiso 1 calc R
C185 C 0.0601(3) -0.3815(3) -0.02112(14) 0.0411(8) Uani 1 d .
H18C H 0.0616 -0.4314 -0.0431 0.062 Uiso 1 calc R
H18D H 0.1182 -0.3491 -0.0403 0.062 Uiso 1 calc R
H18E H -0.0135 -0.3317 -0.0177 0.062 Uiso 1 calc R
C188 C -0.0214(2) -0.3105(2) 0.10079(12) 0.0220(6) Uani 1 d .
C201 C 0.2841(2) 0.21582(18) 0.07822(10) 0.0128(5) Uani 1 d .
C202 C 0.2783(2) 0.20959(19) 0.02252(10) 0.0170(5) Uani 1 d .
H202 H 0.2531 0.1585 0.0162 0.02 Uiso 1 calc R
C203 C 0.3094(2) 0.2785(2) -0.02393(10) 0.0182(6) Uani 1 d .
H203 H 0.3044 0.2739 -0.0609 0.022 Uiso 1 calc R
C204 C 0.3478(2) 0.3537(2) -0.01473(11) 0.0199(6) Uani 1 d .
H204 H 0.3687 0.3999 -0.0457 0.024 Uiso 1 calc R
C205 C 0.3555(2) 0.36097(19) 0.04048(11) 0.0183(5) Uani 1 d .
H205 H 0.3822 0.4115 0.0464 0.022 Uiso 1 calc R
C206 C 0.3231(2) 0.29217(18) 0.08703(10) 0.0131(5) Uani 1 d .
N207 N 0.32632(18) 0.29901(15) 0.14397(8) 0.0145(4) Uani 1 d .
H207 H 0.3566 0.2436 0.1647 0.017 Uiso 1 calc R
C208 C 0.2863(2) 0.38433(19) 0.16931(10) 0.0159(5) Uani 1 d .
O209 O 0.25929(19) 0.46957(14) 0.14250(8) 0.0290(5) Uani 1 d .
C210 C 0.2753(2) 0.36558(19) 0.23363(10) 0.0157(5) Uani 1 d .
C211 C 0.2754(2) 0.44143(19) 0.26189(11) 0.0169(5) Uani 1 d .
H211 H 0.2834 0.5029 0.2409 0.02 Uiso 1 calc R
C212 C 0.2635(2) 0.4260(2) 0.32121(11) 0.0185(5) Uani 1 d .
H212 H 0.2626 0.4774 0.34 0.022 Uiso 1 calc R
C213 C 0.2531(2) 0.33389(19) 0.35293(11) 0.0167(5) Uani 1 d .
H213 H 0.2472 0.3235 0.3927 0.02 Uiso 1 calc R
C214 C 0.2606(2) 0.27489(18) 0.26631(10) 0.0148(5) Uani 1 d .
H214 H 0.2569 0.225 0.2477 0.018 Uiso 1 calc R
C215 C 0.2514(2) 0.25709(18) 0.32567(10) 0.0142(5) Uani 1 d .
C216 C 0.2406(2) 0.15607(19) 0.35885(10) 0.0159(5) Uani 1 d .
H21A H 0.2051 0.1274 0.3378 0.019 Uiso 1 calc R
H21B H 0.1901 0.1672 0.3958 0.019 Uiso 1 calc R
C217 C 0.3562(2) 0.07777(18) 0.36969(10) 0.0137(5) Uani 1 d .
C271 C 0.3341(2) -0.0264(2) 0.39145(11) 0.0181(5) Uani 1 d .
O272 O 0.2555(2) -0.04674(16) 0.38330(12) 0.0473(7) Uani 1 d .
O273 O 0.41480(16) -0.09007(13) 0.41896(8) 0.0208(4) Uani 1 d .
C274 C 0.4085(3) -0.1936(2) 0.43870(13) 0.0278(7) Uani 1 d .
H27A H 0.4833 -0.2411 0.4285 0.033 Uiso 1 calc R
H27B H 0.3559 -0.2064 0.42 0.033 Uiso 1 calc R
C275 C 0.3686(3) -0.2085(3) 0.50279(13) 0.0385(8) Uani 1 d .
H27C H 0.3649 -0.2768 0.5155 0.058 Uiso 1 calc R
H27D H 0.2941 -0.162 0.5127 0.058 Uiso 1 calc R
H27E H 0.4212 -0.1962 0.5212 0.058 Uiso 1 calc R
C281 C 0.3982(2) 0.10550(18) 0.41575(10) 0.0155(5) Uani 1 d .
O282 O 0.48149(16) 0.13397(14) 0.40864(8) 0.0218(4) Uani 1 d .
O283 O 0.32669(16) 0.09662(14) 0.46669(7) 0.0211(4) Uani 1 d .
C284 C 0.3567(3) 0.1176(2) 0.51599(11) 0.0245(6) Uani 1 d .
H28A H 0.4391 0.0942 0.5127 0.029 Uiso 1 calc R
H28B H 0.3232 0.0811 0.551 0.029 Uiso 1 calc R
C285 C 0.3144(3) 0.2292(2) 0.51968(13) 0.0292(7) Uani 1 d .
H28C H 0.3353 0.2416 0.5525 0.044 Uiso 1 calc R
H28D H 0.2327 0.2521 0.5236 0.044 Uiso 1 calc R
H28E H 0.3482 0.2653 0.4853 0.044 Uiso 1 calc R
Cl32 Cl 0.32487(8) -0.23065(6) 0.03738(4) 0.0417(2) Uani 1 d .
Cl31 Cl 0.36409(8) -0.37347(7) -0.04183(4) 0.0457(2) Uani 1 d .
C301 C 0.3536(3) -0.3592(3) 0.03003(14) 0.0385(8) Uani 1 d .
H30A H 0.4246 -0.3985 0.0427 0.046 Uiso 1 calc R
H30B H 0.2928 -0.3852 0.0545 0.046 Uiso 1 calc R
Cl41 Cl 0.30847(10) -0.54734(8) 0.57292(4) 0.0574(3) Uani 1 d .
Cl42 Cl 0.38240(9) -0.51908(8) 0.44732(4) 0.0626(3) Uani 1 d .
C401 C 0.2694(3) -0.4910(3) 0.50532(16) 0.0493(10) Uani 1 d .
H40A H 0.2078 -0.5142 0.5012 0.059 Uiso 1 calc R
H40B H 0.2409 -0.418 0.5044 0.059 Uiso 1 calc R

loop_
_atom_site_aniso_label
_atom_site_aniso_U_11
_atom_site_aniso_U_22
_atom_site_aniso_U_33
_atom_site_aniso_U_23
_atom_site_aniso_U_13
_atom_site_aniso_U_12
Ni1 0.01270(17) 0.01231(15) 0.01018(15) -0.00042(11) -0.00057(12) -0.00414(12)
N1 0.0125(10) 0.0135(10) 0.0097(9) -0.0013(8) -0.0017(8) -0.0044(8)
N2 0.0109(10) 0.0131(10) 0.0132(10) -0.0013(8) -0.0023(8) -0.0043(8)
N3 0.0132(10) 0.0138(10) 0.0097(9) -0.0008(8) 0.0004(8) -0.0053(8)
N4 0.0133(10) 0.0116(10) 0.0113(9) -0.0008(8) -0.0018(8) -0.0034(8)
C1 0.0173(13) 0.0134(11) 0.0099(11) -0.0006(9) -0.0020(9) -0.0071(10)
C2 0.0200(14) 0.0153(12) 0.0136(12) 0.0019(10) -0.0018(10) -0.0041(10)
C3 0.0186(14) 0.0143(12) 0.0170(12) 0.0009(10) -0.0053(10) -0.0019(10)
C4 0.0133(12) 0.0134(11) 0.0140(11) -0.0011(9) -0.0037(9) -0.0043(10)
C5 0.0130(12) 0.0143(12) 0.0145(11) -0.0041(9) -0.0016(10) -0.0039(10)
C6 0.0132(12) 0.0165(12) 0.0135(11) -0.0038(9) -0.0008(9) -0.0075(10)
C7 0.0134(13) 0.0182(12) 0.0146(12) -0.0031(10) 0.0008(10) -0.0067(10)
C8 0.0173(13) 0.0176(12) 0.0135(11) -0.0029(10) 0.0014(10) -0.0091(10)
C9 0.0148(13) 0.0154(12) 0.0116(11) -0.0031(9) -0.0018(9) -0.0074(10)
C10 0.0128(12) 0.0147(11) 0.0124(11) -0.0011(9) -0.0009(9) -0.0077(10)
C11 0.0161(13) 0.0152(12) 0.0111(11) 0.0013(9) -0.0027(9) -0.0080(10)
C12 0.0201(14) 0.0165(12) 0.0149(12) 0.0013(10) -0.0027(10) -0.0057(11)
C13 0.0189(14) 0.0151(12) 0.0166(12) 0.0012(10) -0.0014(10) -0.0028(10)
C14 0.0130(12) 0.0131(11) 0.0158(12) -0.0036(9) -0.0019(10) -0.0042(10)
C15 0.0122(12) 0.0140(12) 0.0144(11) -0.0023(9) -0.0015(9) -0.0050(10)
C16 0.0163(13) 0.0160(12) 0.0109(11) -0.0023(9) -0.0027(10) -0.0059(10)
C17 0.0179(13) 0.0178(12) 0.0132(12) -0.0016(10) 0.0016(10) -0.0036(10)
C18 0.0165(13) 0.0198(13) 0.0130(12) -0.0005(10) 0.0014(10) -0.0064(11)
C19 0.0138(12) 0.0166(12) 0.0100(11) -0.0006(9) -0.0019(9) -0.0070(10)
C20 0.0152(12) 0.0150(12) 0.0100(11) -0.0002(9) -0.0025(9) -0.0075(10)
C51 0.0143(13) 0.0134(12) 0.0133(11) 0.0001(9) 0.0003(10) -0.0038(10)
C52 0.0191(14) 0.0212(13) 0.0213(13) -0.0067(11) -0.0023(11) -0.0057(11)
C53 0.0257(15) 0.0169(13) 0.0270(14) -0.0090(11) -0.0001(12) -0.0033(11)
C54 0.0159(14) 0.0187(13) 0.0254(14) -0.0055(11) -0.0004(11) 0.0027(11)
C55 0.0147(13) 0.0197(13) 0.0213(13) 0.0000(10) -0.0029(11) -0.0013(11)
C56 0.0167(13) 0.0142(12) 0.0117(11) -0.0003(9) 0.0004(10) -0.0039(10)
N57 0.0121(11) 0.0194(11) 0.0217(11) -0.0064(9) -0.0038(9) 0.0015(9)
C58 0.0156(14) 0.0243(14) 0.0158(12) -0.0034(10) -0.0041(10) -0.0007(11)
O59 0.0219(11) 0.0432(13) 0.0340(12) -0.0187(10) -0.0147(9) 0.0107(10)
C60 0.0130(13) 0.0234(13) 0.0161(12) -0.0043(10) -0.0015(10) -0.0032(11)
C61 0.0202(14) 0.0241(14) 0.0233(14) -0.0032(11) -0.0093(11) -0.0016(11)
C62 0.0252(15) 0.0305(15) 0.0214(14) -0.0060(12) -0.0120(12) -0.0064(12)
C63 0.0217(15) 0.0249(14) 0.0231(14) -0.0081(11) -0.0053(11) -0.0054(12)
C64 0.0147(13) 0.0231(13) 0.0139(12) -0.0016(10) -0.0045(10) -0.0056(11)
C65 0.0161(13) 0.0200(13) 0.0167(12) -0.0020(10) -0.0021(10) -0.0071(11)
C66 0.0200(14) 0.0175(13) 0.0174(12) -0.0012(10) -0.0038(11) -0.0040(11)
C101 0.0121(12) 0.0166(12) 0.0109(11) 0.0006(9) -0.0002(9) -0.0023(10)
C102 0.0159(13) 0.0208(13) 0.0164(12) -0.0018(10) -0.0022(10) -0.0065(11)
C103 0.0199(14) 0.0264(14) 0.0122(12) -0.0031(10) -0.0035(10) -0.0039(11)
C104 0.0169(14) 0.0231(13) 0.0139(12) 0.0030(10) -0.0005(10) -0.0016(11)
C105 0.0172(13) 0.0169(12) 0.0177(12) 0.0029(10) -0.0004(10) -0.0062(10)
C106 0.0148(13) 0.0160(12) 0.0137(11) -0.0024(9) -0.0033(10) -0.0027(10)
N107 0.0264(13) 0.0170(11) 0.0126(10) 0.0044(8) -0.0051(9) -0.0104(9)
C108 0.0401(18) 0.0188(13) 0.0181(13) 0.0041(11) -0.0096(12) -0.0132(13)
O109 0.176(3) 0.0347(14) 0.0240(12) 0.0136(10) -0.0344(16) -0.0601(18)
C110 0.0232(14) 0.0136(12) 0.0193(13) 0.0012(10) -0.0079(11) -0.0029(11)
C111 0.0316(16) 0.0173(13) 0.0218(13) 0.0031(11) -0.0086(12) -0.0092(12)
C112 0.0383(17) 0.0178(13) 0.0263(14) -0.0002(11) -0.0129(13) -0.0139(12)
C113 0.0301(16) 0.0198(13) 0.0202(13) -0.0015(11) -0.0111(12) -0.0061(12)
C114 0.0194(14) 0.0125(12) 0.0213(13) -0.0019(10) -0.0086(11) -0.0040(10)
C115 0.0167(13) 0.0158(12) 0.0173(12) -0.0005(10) -0.0054(10) -0.0018(10)
C116 0.0180(13) 0.0198(13) 0.0159(12) -0.0029(10) -0.0045(10) -0.0054(11)
C117 0.0203(14) 0.0188(13) 0.0138(12) -0.0017(10) -0.0028(10) -0.0048(11)
C151 0.0189(13) 0.0142(12) 0.0081(11) -0.0005(9) 0.0025(9) -0.0041(10)
C152 0.0191(14) 0.0189(13) 0.0140(12) -0.0021(10) 0.0007(10) -0.0067(11)
C153 0.0274(15) 0.0161(12) 0.0159(12) -0.0043(10) 0.0021(11) -0.0083(11)
C154 0.0263(15) 0.0149(12) 0.0146(12) -0.0022(10) 0.0020(11) -0.0007(11)
C155 0.0179(14) 0.0187(13) 0.0181(13) -0.0037(10) -0.0009(10) 0.0010(11)
C156 0.0225(14) 0.0157(12) 0.0108(11) -0.0012(9) -0.0016(10) -0.0061(11)
N157 0.0229(12) 0.0136(10) 0.0190(11) -0.0034(8) -0.0067(9) -0.0018(9)
C158 0.0173(14) 0.0199(13) 0.0210(13) -0.0024(11) -0.0041(11) -0.0010(11)
O159 0.0566(15) 0.0189(10) 0.0349(12) -0.0014(9) -0.0267(11) -0.0019(10)
C160 0.0173(13) 0.0187(13) 0.0123(11) -0.0008(10) -0.0014(10) -0.0047(10)
C161 0.0158(13) 0.0242(14) 0.0150(12) -0.0035(10) -0.0026(10) 0.0008(11)
C162 0.0156(13) 0.0331(15) 0.0143(12) -0.0063(11) -0.0044(10) -0.0052(11)
C163 0.0199(14) 0.0241(13) 0.0114(11) -0.0041(10) -0.0007(10) -0.0095(11)
C164 0.0144(13) 0.0197(13) 0.0153(12) -0.0024(10) -0.0029(10) -0.0040(10)
C165 0.0153(13) 0.0206(13) 0.0096(11) -0.0004(9) 0.0012(9) -0.0045(10)
C166 0.0182(13) 0.0184(12) 0.0129(11) -0.0005(10) -0.0026(10) -0.0055(11)
C171 0.0194(14) 0.0229(14) 0.0217(14) -0.0030(11) -0.0036(11) -0.0046(11)
O172 0.0400(13) 0.0354(12) 0.0174(10) 0.0009(8) -0.0084(9) -0.0173(10)
O173 0.0327(12) 0.0271(10) 0.0209(10) -0.0005(8) -0.0076(9) -0.0142(9)
C174 0.0359(17) 0.0275(15) 0.0261(15) 0.0020(12) -0.0077(13) -0.0203(13)
C175 0.049(2) 0.0283(16) 0.0255(15) -0.0021(12) -0.0078(14) -0.0173(15)
O182 0.0329(12) 0.0303(11) 0.0353(12) -0.0068(9) -0.0129(10) -0.0111(10)
O183 0.0310(12) 0.0267(11) 0.0245(10) -0.0101(8) -0.0084(9) -0.0019(9)
C184 0.046(2) 0.0286(16) 0.0347(17) -0.0140(14) -0.0126(15) -0.0028(15)
C185 0.050(2) 0.044(2) 0.0320(17) -0.0105(15) -0.0155(16) -0.0098(17)
C188 0.0243(15) 0.0196(13) 0.0216(13) -0.0019(11) -0.0084(11) -0.0033(12)
C201 0.0095(12) 0.0137(11) 0.0120(11) 0.0013(9) -0.0005(9) -0.0023(9)
C202 0.0180(13) 0.0196(13) 0.0133(12) -0.0023(10) -0.0010(10) -0.0068(11)
C203 0.0175(13) 0.0231(13) 0.0096(11) -0.0006(10) -0.0011(10) -0.0022(11)
C204 0.0182(14) 0.0235(14) 0.0132(12) 0.0036(10) 0.0003(10) -0.0059(11)
C205 0.0186(14) 0.0167(12) 0.0187(12) 0.0011(10) -0.0028(11) -0.0066(11)
C206 0.0107(12) 0.0144(12) 0.0117(11) 0.0001(9) -0.0021(9) -0.0014(9)
N207 0.0174(11) 0.0124(10) 0.0127(10) 0.0015(8) -0.0058(8) -0.0029(8)
C208 0.0161(13) 0.0172(12) 0.0157(12) 0.0002(10) -0.0045(10) -0.0071(10)
O209 0.0490(14) 0.0157(9) 0.0191(10) 0.0015(8) -0.0097(9) -0.0053(9)
C210 0.0138(13) 0.0171(12) 0.0156(12) -0.0016(10) -0.0040(10) -0.0032(10)
C211 0.0171(13) 0.0125(12) 0.0206(13) 0.0006(10) -0.0043(10) -0.0049(10)
C212 0.0167(13) 0.0191(13) 0.0205(13) -0.0082(10) -0.0035(10) -0.0029(11)
C213 0.0141(13) 0.0199(13) 0.0152(12) -0.0038(10) -0.0034(10) -0.0025(10)
C214 0.0150(13) 0.0136(12) 0.0159(12) -0.0039(9) -0.0028(10) -0.0032(10)
C215 0.0093(12) 0.0155(12) 0.0163(12) -0.0010(9) -0.0034(10) -0.0020(10)
C216 0.0140(13) 0.0189(12) 0.0134(11) -0.0019(10) -0.0026(10) -0.0035(10)
C217 0.0145(12) 0.0158(12) 0.0106(11) -0.0007(9) -0.0016(9) -0.0052(10)
C271 0.0199(14) 0.0194(13) 0.0164(12) -0.0008(10) -0.0053(10) -0.0072(11)
O272 0.0473(15) 0.0273(12) 0.0837(19) 0.0169(12) -0.0466(14) -0.0232(11)
O273 0.0242(10) 0.0158(9) 0.0241(10) 0.0036(7) -0.0103(8) -0.0079(8)
C274 0.0356(17) 0.0186(14) 0.0308(15) 0.0050(12) -0.0131(13) -0.0102(13)
C275 0.0394(19) 0.050(2) 0.0317(17) 0.0168(15) -0.0142(15) -0.0293(17)
C281 0.0149(13) 0.0136(12) 0.0154(12) -0.0008(9) -0.0019(10) -0.0022(10)
O282 0.0192(10) 0.0300(10) 0.0214(9) -0.0101(8) -0.0005(8) -0.0122(8)
O283 0.0267(11) 0.0302(10) 0.0117(8) -0.0048(7) -0.0013(8) -0.0157(9)
C284 0.0303(16) 0.0353(16) 0.0136(12) -0.0050(11) -0.0052(11) -0.0152(13)
C285 0.0263(16) 0.0378(17) 0.0261(15) -0.0141(13) -0.0042(12) -0.0076(13)
Cl32 0.0520(5) 0.0338(4) 0.0364(4) -0.0104(3) -0.0078(4) -0.0058(4)
Cl31 0.0451(5) 0.0624(6) 0.0373(4) -0.0231(4) 0.0002(4) -0.0219(4)
C301 0.0377(19) 0.046(2) 0.0332(17) -0.0109(15) 0.0000(15) -0.0150(16)
Cl41 0.0785(7) 0.0568(6) 0.0412(5) -0.0189(4) -0.0116(5) -0.0179(5)
Cl42 0.0564(6) 0.0628(6) 0.0446(5) 0.0039(5) 0.0017(5) -0.0014(5)
C401 0.041(2) 0.048(2) 0.050(2) -0.0032(18) -0.0056(18) -0.0059(18)

loop_
_atom_type_symbol
_atom_type_description
_atom_type_scat_dispersion_real
_atom_type_scat_dispersion_imag
_atom_type_scat_source
C C 0.0033 0.0016 'International Tables Vol C Tables 4.2.6.8 and 6.1.1.4'
H H 0 0 'International Tables Vol C Tables 4.2.6.8 and 6.1.1.4'
N N 0.0061 0.0033 'International Tables Vol C Tables 4.2.6.8 and 6.1.1.4'
O O 0.0106 0.006 'International Tables Vol C Tables 4.2.6.8 and 6.1.1.4'
Cl Cl 0.1484 0.1585 'International Tables Vol C Tables 4.2.6.8 and 6.1.1.4'
Ni Ni 0.3393 1.1124 'International Tables Vol C Tables 4.2.6.8 and 6.1.1.4'

loop_
_geom_angle_atom_site_label_1
_geom_angle_atom_site_label_2
_geom_angle_atom_site_label_3
_geom_angle
N3 Ni1 N1 179.29(9)
N3 Ni1 N4 89.80(8)
N1 Ni1 N4 90.43(8)
N3 Ni1 N2 90.29(8)
N1 Ni1 N2 89.49(8)
N4 Ni1 N2 179.56(9)
C1 N1 C4 104.98(19)
C1 N1 Ni1 127.31(16)
C4 N1 Ni1 127.71(16)
C9 N2 C6 104.28(19)
C9 N2 Ni1 127.66(16)
C6 N2 Ni1 128.06(15)
C11 N3 C14 104.45(19)
C11 N3 Ni1 127.27(16)
C14 N3 Ni1 128.14(15)
C19 N4 C16 104.79(19)
C19 N4 Ni1 127.57(16)
C16 N4 Ni1 127.63(15)
N1 C1 C20 125.5(2)
N1 C1 C2 110.3(2)
C20 C1 C2 123.8(2)
C3 C2 C1 107.4(2)
C3 C2 H2 126.3
C1 C2 H2 126.3
C2 C3 C4 107.0(2)
C2 C3 H3 126.5
C4 C3 H3 126.5
N1 C4 C5 125.9(2)
N1 C4 C3 110.3(2)
C5 C4 C3 123.6(2)
C4 C5 C6 121.3(2)
C4 C5 C51 120.7(2)
C6 C5 C51 117.6(2)
N2 C6 C5 125.4(2)
N2 C6 C7 110.9(2)
C5 C6 C7 123.5(2)
C8 C7 C6 106.6(2)
C8 C7 H7 126.7
C6 C7 H7 126.7
C7 C8 C9 107.0(2)
C7 C8 H8 126.5
C9 C8 H8 126.5
N2 C9 C10 124.8(2)
N2 C9 C8 111.1(2)
C10 C9 C8 123.9(2)
C11 C10 C9 122.8(2)
C11 C10 C101 119.3(2)
C9 C10 C101 117.7(2)
C10 C11 N3 125.0(2)
C10 C11 C12 124.2(2)
N3 C11 C12 110.6(2)
C13 C12 C11 107.1(2)
C13 C12 H12 126.4
C11 C12 H12 126.4
C12 C13 C14 107.2(2)
C12 C13 H13 126.4
C14 C13 H13 126.4
C15 C14 N3 125.5(2)
C15 C14 C13 123.7(2)
N3 C14 C13 110.5(2)
C14 C15 C16 121.5(2)
C14 C15 C151 117.2(2)
C16 C15 C151 120.9(2)
C15 C16 N4 125.5(2)
C15 C16 C17 123.6(2)
N4 C16 C17 110.6(2)
C18 C17 C16 106.9(2)
C18 C17 H17 126.6
C16 C17 H17 126.6
C17 C18 C19 107.2(2)
C17 C18 H18 126.4
C19 C18 H18 126.4
N4 C19 C20 125.3(2)
N4 C19 C18 110.5(2)
C20 C19 C18 124.0(2)
C19 C20 C1 122.3(2)
C19 C20 C201 119.9(2)
C1 C20 C201 117.5(2)
C52 C51 C56 119.1(2)
C52 C51 C5 119.5(2)
C56 C51 C5 121.3(2)
C51 C52 C53 121.1(3)
C51 C52 H52 119.5
C53 C52 H52 119.5
C54 C53 C52 119.2(3)
C54 C53 H53 120.4
C52 C53 H53 120.4
C53 C54 C55 121.1(2)
C53 C54 H54 119.5
C55 C54 H54 119.5
C54 C55 C56 119.6(3)
C54 C55 H55 120.2
C56 C55 H55 120.2
C55 C56 C51 119.8(2)
C55 C56 N57 122.5(2)
C51 C56 N57 117.6(2)
C58 N57 C56 128.9(2)
C58 N57 H57 115.6
C56 N57 H57 115.6
O59 C58 N57 123.5(3)
O59 C58 C60 121.3(3)
N57 C58 C60 115.2(2)
C61 C60 C64 119.2(2)
C61 C60 C58 117.8(2)
C64 C60 C58 122.9(2)
C62 C61 C60 119.4(2)
C62 C61 H61 120.3
C60 C61 H61 120.3
C61 C62 C63 120.9(3)
C61 C62 H62 119.5
C63 C62 H62 119.5
C62 C63 C65 120.6(3)
C62 C63 H63 119.7
C65 C63 H63 119.7
C65 C64 C60 121.7(2)
C65 C64 H64 119.2
C60 C64 H64 119.2
C64 C65 C63 118.1(2)
C64 C65 C66 118.3(2)
C63 C65 C66 123.5(2)
C65 C66 C117 117.9(2)
C65 C66 H66A 107.8
C117 C66 H66A 107.8
C65 C66 H66B 107.8
C117 C66 H66B 107.8
H66A C66 H66B 107.2
C102 C101 C106 119.8(2)
C102 C101 C10 120.3(2)
C106 C101 C10 119.9(2)
C101 C102 C103 120.3(2)
C101 C102 H102 119.8
C103 C102 H102 119.8
C104 C103 C102 119.4(3)
C104 C103 H103 120.3
C102 C103 H103 120.3
C103 C104 C105 121.4(2)
C103 C104 H104 119.3
C105 C104 H104 119.3
C104 C105 C106 119.4(2)
C104 C105 H105 120.3
C106 C105 H105 120.3
C105 C106 C101 119.7(2)
C105 C106 N107 123.3(2)
C101 C106 N107 117.0(2)
C108 N107 C106 129.4(2)
C108 N107 H107 115.3
C106 N107 H107 115.3
O109 C108 N107 122.4(3)
O109 C108 C110 121.7(3)
N107 C108 C110 115.9(2)
C111 C110 C114 118.9(2)
C111 C110 C108 117.1(2)
C114 C110 C108 124.0(2)
C112 C111 C110 120.2(3)
C112 C111 H111 119.9
C110 C111 H111 119.9
C113 C112 C111 120.2(3)
C113 C112 H112 119.9
C111 C112 H112 119.9
C112 C113 C115 121.1(3)
C112 C113 H113 119.5
C115 C113 H113 119.5
C115 C114 C110 121.4(2)
C115 C114 H114 119.3
C110 C114 H114 119.3
C114 C115 C113 118.2(2)
C114 C115 C116 120.1(2)
C113 C115 C116 121.7(2)
C115 C116 C117 113.2(2)
C115 C116 H11A 108.9
C117 C116 H11A 108.9
C115 C116 H11B 108.9
C117 C116 H11B 108.9
H11A C116 H11B 107.8
C171 C117 C188 106.1(2)
C171 C117 C66 109.1(2)
C188 C117 C66 110.5(2)
C171 C117 C116 112.2(2)
C188 C117 C116 109.7(2)
C66 C117 C116 109.2(2)
C152 C151 C156 118.3(2)
C152 C151 C15 120.5(2)
C156 C151 C15 120.8(2)
C151 C152 C153 120.8(3)
C151 C152 H152 119.6
C153 C152 H152 119.6
C154 C153 C152 119.9(3)
C154 C153 H153 120.1
C152 C153 H153 120.1
C153 C154 C155 120.8(2)
C153 C154 H154 119.6
C155 C154 H154 119.6
C154 C155 C156 119.2(3)
C154 C155 H155 120.4
C156 C155 H155 120.4
C151 C156 C155 121.1(3)
C151 C156 N157 119.0(2)
C155 C156 N157 119.9(2)
C158 N157 C156 124.5(2)
C158 N157 H157 117.7
C156 N157 H157 117.7
O159 C158 N157 122.8(3)
O159 C158 C160 122.6(2)
N157 C158 C160 114.6(2)
C161 C160 C164 119.8(3)
C161 C160 C158 118.0(2)
C164 C160 C158 122.2(2)
C162 C161 C160 119.6(2)
C162 C161 H161 120.2
C160 C161 H161 120.2
C161 C162 C163 120.5(3)
C161 C162 H162 119.7
C163 C162 H162 119.7
C162 C163 C165 120.4(3)
C162 C163 H163 119.8
C165 C163 H163 119.8
C165 C164 C160 120.7(2)
C165 C164 H164 119.6
C160 C164 H164 119.6
C164 C165 C163 118.8(2)
C164 C165 C166 119.1(2)
C163 C165 C166 122.2(2)
C165 C166 C217 116.02(19)
C165 C166 H16A 108.3
C217 C166 H16A 108.3
C165 C166 H16B 108.3
C217 C166 H16B 108.3
H16A C166 H16B 107.4
O172 C171 O173 125.6(3)
O172 C171 C117 123.2(3)
O173 C171 C117 111.1(2)
C171 O173 C174 116.1(2)
O173 C174 C175 109.8(2)
O173 C174 H17A 109.7
C175 C174 H17A 109.7
O173 C174 H17B 109.7
C175 C174 H17B 109.7
H17A C174 H17B 108.2
C174 C175 H17C 109.5
C174 C175 H17D 109.5
H17C C175 H17D 109.5
C174 C175 H17E 109.5
H17C C175 H17E 109.5
H17D C175 H17E 109.5
C188 O183 C184 117.3(2)
O183 C184 C185 110.8(3)
O183 C184 H18A 109.5
C185 C184 H18A 109.5
O183 C184 H18B 109.5
C185 C184 H18B 109.5
H18A C184 H18B 108.1
C184 C185 H18C 109.5
C184 C185 H18D 109.5
H18C C185 H18D 109.5
C184 C185 H18E 109.5
H18C C185 H18E 109.5
H18D C185 H18E 109.5
O182 C188 O183 124.8(3)
O182 C188 C117 125.0(3)
O183 C188 C117 110.2(2)
C202 C201 C206 118.9(2)
C202 C201 C20 120.2(2)
C206 C201 C20 120.8(2)
C201 C202 C203 121.1(2)
C201 C202 H202 119.4
C203 C202 H202 119.4
C204 C203 C202 119.5(2)
C204 C203 H203 120.3
C202 C203 H203 120.3
C203 C204 C205 120.5(2)
C203 C204 H204 119.7
C205 C204 H204 119.7
C204 C205 C206 119.7(3)
C204 C205 H205 120.2
C206 C205 H205 120.2
C201 C206 C205 120.2(2)
C201 C206 N207 118.4(2)
C205 C206 N207 121.4(2)
C208 N207 C206 126.5(2)
C208 N207 H207 116.8
C206 N207 H207 116.8
O209 C208 N207 123.3(2)
O209 C208 C210 122.3(2)
N207 C208 C210 114.4(2)
C211 C210 C214 118.8(2)
C211 C210 C208 119.4(2)
C214 C210 C208 121.8(2)
C212 C211 C210 120.2(2)
C212 C211 H211 119.9
C210 C211 H211 119.9
C211 C212 C213 120.3(2)
C211 C212 H212 119.8
C213 C212 H212 119.8
C212 C213 C215 120.6(2)
C212 C213 H213 119.7
C215 C213 H213 119.7
C215 C214 C210 121.9(2)
C215 C214 H214 119.1
C210 C214 H214 119.1
C214 C215 C213 118.2(2)
C214 C215 C216 119.9(2)
C213 C215 C216 121.9(2)
C215 C216 C217 114.3(2)
C215 C216 H21A 108.7
C217 C216 H21A 108.7
C215 C216 H21B 108.7
C217 C216 H21B 108.7
H21A C216 H21B 107.6
C281 C217 C271 108.47(19)
C281 C217 C166 111.0(2)
C271 C217 C166 109.8(2)
C281 C217 C216 110.4(2)
C271 C217 C216 107.4(2)
C166 C217 C216 109.72(19)
O272 C271 O273 124.7(2)
O272 C271 C217 123.6(2)
O273 C271 C217 111.6(2)
C271 O273 C274 117.5(2)
O273 C274 C275 109.8(3)
O273 C274 H27A 109.7
C275 C274 H27A 109.7
O273 C274 H27B 109.7
C275 C274 H27B 109.7
H27A C274 H27B 108.2
C274 C275 H27C 109.5
C274 C275 H27D 109.5
H27C C275 H27D 109.5
C274 C275 H27E 109.5
H27C C275 H27E 109.5
H27D C275 H27E 109.5
O282 C281 O283 124.0(2)
O282 C281 C217 126.0(2)
O283 C281 C217 110.0(2)
C281 O283 C284 117.0(2)
O283 C284 C285 110.8(2)
O283 C284 H28A 109.5
C285 C284 H28A 109.5
O283 C284 H28B 109.5
C285 C284 H28B 109.5
H28A C284 H28B 108.1
C284 C285 H28C 109.5
C284 C285 H28D 109.5
H28C C285 H28D 109.5
C284 C285 H28E 109.5
H28C C285 H28E 109.5
H28D C285 H28E 109.5
Cl31 C301 Cl32 111.42(19)
Cl31 C301 H30A 109.3
Cl32 C301 H30A 109.3
Cl31 C301 H30B 109.3
Cl32 C301 H30B 109.3
H30A C301 H30B 108
Cl42 C401 Cl41 113.1(2)
Cl42 C401 H40A 109
Cl41 C401 H40A 109
Cl42 C401 H40B 109
Cl41 C401 H40B 109
H40A C401 H40B 107.8

loop_
_geom_bond_atom_site_label_1
_geom_bond_atom_site_label_2
_geom_bond_distance
Ni1 N3 1.9314(19)
Ni1 N1 1.9373(19)
Ni1 N4 1.938(2)
Ni1 N2 1.938(2)
N1 C1 1.382(3)
N1 C4 1.383(3)
N2 C9 1.378(3)
N2 C6 1.381(3)
N3 C11 1.383(3)
N3 C14 1.388(3)
N4 C19 1.384(3)
N4 C16 1.388(3)
C1 C20 1.389(3)
C1 C2 1.434(3)
C2 C3 1.345(4)
C2 H2 0.93
C3 C4 1.438(3)
C3 H3 0.93
C4 C5 1.382(3)
C5 C6 1.389(3)
C5 C51 1.500(3)
C6 C7 1.436(3)
C7 C8 1.350(3)
C7 H7 0.93
C8 C9 1.428(3)
C8 H8 0.93
C9 C10 1.389(3)
C10 C11 1.383(3)
C10 C101 1.500(3)
C11 C12 1.432(3)
C12 C13 1.346(4)
C12 H12 0.93
C13 C14 1.431(3)
C13 H13 0.93
C14 C15 1.382(3)
C15 C16 1.386(3)
C15 C151 1.500(3)
C16 C17 1.441(3)
C17 C18 1.352(3)
C17 H17 0.93
C18 C19 1.440(3)
C18 H18 0.93
C19 C20 1.387(3)
C20 C201 1.502(3)
C51 C52 1.384(4)
C51 C56 1.401(4)
C52 C53 1.389(4)
C52 H52 0.93
C53 C54 1.376(4)
C53 H53 0.93
C54 C55 1.381(4)
C54 H54 0.93
C55 C56 1.394(4)
C55 H55 0.93
C56 N57 1.420(3)
N57 C58 1.363(3)
N57 H57 0.86
C58 O59 1.219(3)
C58 C60 1.491(4)
C60 C61 1.393(4)
C60 C64 1.395(4)
C61 C62 1.377(4)
C61 H61 0.93
C62 C63 1.387(4)
C62 H62 0.93
C63 C65 1.390(4)
C63 H63 0.93
C64 C65 1.386(4)
C64 H64 0.93
C65 C66 1.515(3)
C66 C117 1.547(4)
C66 H66A 0.97
C66 H66B 0.97
C101 C102 1.382(4)
C101 C106 1.408(4)
C102 C103 1.394(3)
C102 H102 0.93
C103 C104 1.376(4)
C103 H103 0.93
C104 C105 1.384(4)
C104 H104 0.93
C105 C106 1.392(3)
C105 H105 0.93
C106 N107 1.410(3)
N107 C108 1.349(4)
N107 H107 0.86
C108 O109 1.209(3)
C108 C110 1.495(4)
C110 C111 1.394(4)
C110 C114 1.396(4)
C111 C112 1.378(4)
C111 H111 0.93
C112 C113 1.380(4)
C112 H112 0.93
C113 C115 1.393(4)
C113 H113 0.93
C114 C115 1.388(4)
C114 H114 0.93
C115 C116 1.513(3)
C116 C117 1.561(4)
C116 H11A 0.97
C116 H11B 0.97
C117 C171 1.525(4)
C117 C188 1.532(4)
C151 C152 1.391(4)
C151 C156 1.396(4)
C152 C153 1.394(4)
C152 H152 0.93
C153 C154 1.375(4)
C153 H153 0.93
C154 C155 1.381(4)
C154 H154 0.93
C155 C156 1.398(3)
C155 H155 0.93
C156 N157 1.414(3)
N157 C158 1.371(3)
N157 H157 0.86
C158 O159 1.218(3)
C158 C160 1.488(4)
C160 C161 1.386(4)
C160 C164 1.396(3)
C161 C162 1.381(4)
C161 H161 0.93
C162 C163 1.390(4)
C162 H162 0.93
C163 C165 1.390(4)
C163 H163 0.93
C164 C165 1.387(4)
C164 H164 0.93
C165 C166 1.513(3)
C166 C217 1.554(3)
C166 H16A 0.97
C166 H16B 0.97
C171 O172 1.201(3)
C171 O173 1.324(3)
O173 C174 1.475(3)
C174 C175 1.509(4)
C174 H17A 0.97
C174 H17B 0.97
C175 H17C 0.96
C175 H17D 0.96
C175 H17E 0.96
O182 C188 1.207(3)
O183 C188 1.332(3)
O183 C184 1.445(4)
C184 C185 1.499(4)
C184 H18A 0.97
C184 H18B 0.97
C185 H18C 0.96
C185 H18D 0.96
C185 H18E 0.96
C201 C202 1.389(3)
C201 C206 1.394(4)
C202 C203 1.389(3)
C202 H202 0.93
C203 C204 1.378(4)
C203 H203 0.93
C204 C205 1.390(4)
C204 H204 0.93
C205 C206 1.395(3)
C205 H205 0.93
C206 N207 1.412(3)
N207 C208 1.357(3)
N207 H207 0.86
C208 O209 1.221(3)
C208 C210 1.500(3)
C210 C211 1.387(4)
C210 C214 1.397(3)
C211 C212 1.382(4)
C211 H211 0.93
C212 C213 1.390(4)
C212 H212 0.93
C213 C215 1.391(4)
C213 H213 0.93
C214 C215 1.386(3)
C214 H214 0.93
C215 C216 1.511(3)
C216 C217 1.557(3)
C216 H21A 0.97
C216 H21B 0.97
C217 C281 1.512(4)
C217 C271 1.543(3)
C271 O272 1.187(3)
C271 O273 1.329(3)
O273 C274 1.459(3)
C274 C275 1.499(4)
C274 H27A 0.97
C274 H27B 0.97
C275 H27C 0.96
C275 H27D 0.96
C275 H27E 0.96
C281 O282 1.205(3)
C281 O283 1.345(3)
O283 C284 1.448(3)
C284 C285 1.503(4)
C284 H28A 0.97
C284 H28B 0.97
C285 H28C 0.96
C285 H28D 0.96
C285 H28E 0.96
Cl32 C301 1.768(4)
Cl31 C301 1.759(3)
C301 H30A 0.97
C301 H30B 0.97
Cl41 C401 1.770(4)
Cl42 C401 1.743(4)
C401 H40A 0.97
C401 H40B 0.97

loop_
_geom_torsion_atom_site_label_1
_geom_torsion_atom_site_label_2
_geom_torsion_atom_site_label_3
_geom_torsion_atom_site_label_4
_geom_torsion
N3 Ni1 N1 C1 96(8)
N4 Ni1 N1 C1 -12.7(2)
N2 Ni1 N1 C1 167.8(2)
N3 Ni1 N1 C4 -85(8)
N4 Ni1 N1 C4 166.4(2)
N2 Ni1 N1 C4 -13.2(2)
N3 Ni1 N2 C9 12.8(2)
N1 Ni1 N2 C9 -166.5(2)
N4 Ni1 N2 C9 114(12)
N3 Ni1 N2 C6 -166.8(2)
N1 Ni1 N2 C6 13.9(2)
N4 Ni1 N2 C6 -65(12)
N1 Ni1 N3 C11 56(8)
N4 Ni1 N3 C11 165.2(2)
N2 Ni1 N3 C11 -15.3(2)
N1 Ni1 N3 C14 -118(8)
N4 Ni1 N3 C14 -9.7(2)
N2 Ni1 N3 C14 169.8(2)
N3 Ni1 N4 C19 -168.0(2)
N1 Ni1 N4 C19 11.3(2)
N2 Ni1 N4 C19 91(12)
N3 Ni1 N4 C16 13.4(2)
N1 Ni1 N4 C16 -167.3(2)
N2 Ni1 N4 C16 -88(12)
C4 N1 C1 C20 -172.0(2)
Ni1 N1 C1 C20 7.2(4)
C4 N1 C1 C2 1.2(3)
Ni1 N1 C1 C2 -179.55(17)
N1 C1 C2 C3 -2.2(3)
C20 C1 C2 C3 171.2(3)
C1 C2 C3 C4 2.2(3)
C1 N1 C4 C5 -175.3(2)
Ni1 N1 C4 C5 5.5(4)
C1 N1 C4 C3 0.2(3)
Ni1 N1 C4 C3 -179.06(17)
C2 C3 C4 N1 -1.6(3)
C2 C3 C4 C5 174.0(3)
N1 C4 C5 C6 7.3(4)
C3 C4 C5 C6 -167.6(2)
N1 C4 C5 C51 -179.7(2)
C3 C4 C5 C51 5.4(4)
C9 N2 C6 C5 173.4(2)
Ni1 N2 C6 C5 -6.9(4)
C9 N2 C6 C7 -1.0(3)
Ni1 N2 C6 C7 178.71(17)
C4 C5 C6 N2 -6.6(4)
C51 C5 C6 N2 -179.8(2)
C4 C5 C6 C7 167.1(2)
C51 C5 C6 C7 -6.1(4)
N2 C6 C7 C8 2.1(3)
C5 C6 C7 C8 -172.3(2)
C6 C7 C8 C9 -2.3(3)
C6 N2 C9 C10 174.8(2)
Ni1 N2 C9 C10 -4.9(4)
C6 N2 C9 C8 -0.5(3)
Ni1 N2 C9 C8 179.81(17)
C7 C8 C9 N2 1.9(3)
C7 C8 C9 C10 -173.5(2)
N2 C9 C10 C11 -6.2(4)
C8 C9 C10 C11 168.5(2)
N2 C9 C10 C101 178.9(2)
C8 C9 C10 C101 -6.4(4)
C9 C10 C11 N3 3.4(4)
C101 C10 C11 N3 178.3(2)
C9 C10 C11 C12 -171.7(3)
C101 C10 C11 C12 3.1(4)
C14 N3 C11 C10 -173.9(2)
Ni1 N3 C11 C10 10.3(4)
C14 N3 C11 C12 1.9(3)
Ni1 N3 C11 C12 -173.99(18)
C10 C11 C12 C13 173.1(3)
N3 C11 C12 C13 -2.7(3)
C11 C12 C13 C14 2.3(3)
C11 N3 C14 C15 -175.3(2)
Ni1 N3 C14 C15 0.5(4)
C11 N3 C14 C13 -0.4(3)
Ni1 N3 C14 C13 175.40(18)
C12 C13 C14 C15 173.8(3)
C12 C13 C14 N3 -1.3(3)
N3 C14 C15 C16 9.7(4)
C13 C14 C15 C16 -164.6(3)
N3 C14 C15 C151 -177.6(2)
C13 C14 C15 C151 8.2(4)
C14 C15 C16 N4 -5.6(4)
C151 C15 C16 N4 -178.1(2)
C14 C15 C16 C17 167.4(2)
C151 C15 C16 C17 -5.1(4)
C19 N4 C16 C15 172.7(2)
Ni1 N4 C16 C15 -8.4(4)
C19 N4 C16 C17 -1.1(3)
Ni1 N4 C16 C17 177.76(17)
C15 C16 C17 C18 -171.6(2)
N4 C16 C17 C18 2.3(3)
C16 C17 C18 C19 -2.5(3)
C16 N4 C19 C20 174.6(2)
Ni1 N4 C19 C20 -4.3(4)
C16 N4 C19 C18 -0.4(3)
Ni1 N4 C19 C18 -179.31(17)
C17 C18 C19 N4 1.9(3)
C17 C18 C19 C20 -173.2(2)
N4 C19 C20 C1 -6.4(4)
C18 C19 C20 C1 168.0(3)
N4 C19 C20 C201 -179.1(2)
C18 C19 C20 C201 -4.7(4)
N1 C1 C20 C19 4.9(4)
C2 C1 C20 C19 -167.5(2)
N1 C1 C20 C201 177.7(2)
C2 C1 C20 C201 5.4(4)
C4 C5 C51 C52 -90.5(3)
C6 C5 C51 C52 82.8(3)
C4 C5 C51 C56 92.5(3)
C6 C5 C51 C56 -94.2(3)
C56 C51 C52 C53 0.4(4)
C5 C51 C52 C53 -176.7(2)
C51 C52 C53 C54 1.6(4)
C52 C53 C54 C55 -1.9(4)
C53 C54 C55 C56 0.2(4)
C54 C55 C56 C51 1.8(4)
C54 C55 C56 N57 -179.5(2)
C52 C51 C56 C55 -2.1(3)
C5 C51 C56 C55 175.0(2)
C52 C51 C56 N57 179.1(2)
C5 C51 C56 N57 -3.8(3)
C55 C56 N57 C58 9.6(4)
C51 C56 N57 C58 -171.6(2)
C56 N57 C58 O59 0.6(4)
C56 N57 C58 C60 -178.4(2)
O59 C58 C60 C61 29.8(4)
N57 C58 C60 C61 -151.2(2)
O59 C58 C60 C64 -148.7(3)
N57 C58 C60 C64 30.4(4)
C64 C60 C61 C62 -0.3(4)
C58 C60 C61 C62 -178.8(3)
C60 C61 C62 C63 1.3(4)
C61 C62 C63 C65 -1.2(4)
C61 C60 C64 C65 -1.0(4)
C58 C60 C64 C65 177.5(2)
C60 C64 C65 C63 1.2(4)
C60 C64 C65 C66 -177.8(2)
C62 C63 C65 C64 -0.1(4)
C62 C63 C65 C66 178.8(3)
C64 C65 C66 C117 -126.6(3)
C63 C65 C66 C117 54.5(4)
C11 C10 C101 C102 110.1(3)
C9 C10 C101 C102 -74.8(3)
C11 C10 C101 C106 -71.6(3)
C9 C10 C101 C106 103.5(3)
C106 C101 C102 C103 1.3(4)
C10 C101 C102 C103 179.6(2)
C101 C102 C103 C104 -0.2(4)
C102 C103 C104 C105 -0.8(4)
C103 C104 C105 C106 0.6(4)
C104 C105 C106 C101 0.5(4)
C104 C105 C106 N107 -178.8(2)
C102 C101 C106 C105 -1.5(4)
C10 C101 C106 C105 -179.7(2)
C102 C101 C106 N107 177.9(2)
C10 C101 C106 N107 -0.4(3)
C105 C106 N107 C108 -21.1(4)
C101 C106 N107 C108 159.6(3)
C106 N107 C108 O109 11.9(5)
C106 N107 C108 C110 -167.7(2)
O109 C108 C110 C111 14.5(5)
N107 C108 C110 C111 -165.9(3)
O109 C108 C110 C114 -163.3(3)
N107 C108 C110 C114 16.3(4)
C114 C110 C111 C112 1.4(4)
C108 C110 C111 C112 -176.6(3)
C110 C111 C112 C113 -0.5(4)
C111 C112 C113 C115 -1.3(4)
C111 C110 C114 C115 -0.4(4)
C108 C110 C114 C115 177.4(3)
C110 C114 C115 C113 -1.4(4)
C110 C114 C115 C116 179.4(2)
C112 C113 C115 C114 2.2(4)
C112 C113 C115 C116 -178.5(3)
C114 C115 C116 C117 -117.1(3)
C113 C115 C116 C117 63.7(3)
C65 C66 C117 C171 27.9(3)
C65 C66 C117 C188 -88.4(3)
C65 C66 C117 C116 150.9(2)
C115 C116 C117 C171 168.2(2)
C115 C116 C117 C188 -74.1(3)
C115 C116 C117 C66 47.1(3)
C14 C15 C151 C152 83.7(3)
C16 C15 C151 C152 -103.5(3)
C14 C15 C151 C156 -89.1(3)
C16 C15 C151 C156 83.7(3)
C156 C151 C152 C153 0.3(3)
C15 C151 C152 C153 -172.7(2)
C151 C152 C153 C154 -1.4(4)
C152 C153 C154 C155 0.5(4)
C153 C154 C155 C156 1.4(4)
C152 C151 C156 C155 1.7(3)
C15 C151 C156 C155 174.6(2)
C152 C151 C156 N157 -176.9(2)
C15 C151 C156 N157 -4.0(3)
C154 C155 C156 C151 -2.6(4)
C154 C155 C156 N157 176.1(2)
C151 C156 N157 C158 126.9(3)
C155 C156 N157 C158 -51.8(3)
C156 N157 C158 O159 12.7(4)
C156 N157 C158 C160 -168.3(2)
O159 C158 C160 C161 34.4(4)
N157 C158 C160 C161 -144.6(2)
O159 C158 C160 C164 -144.9(3)
N157 C158 C160 C164 36.1(3)
C164 C160 C161 C162 -3.8(4)
C158 C160 C161 C162 176.8(2)
C160 C161 C162 C163 3.7(4)
C161 C162 C163 C165 -0.2(4)
C161 C160 C164 C165 0.4(4)
C158 C160 C164 C165 179.8(2)
C160 C164 C165 C163 3.0(4)
C160 C164 C165 C166 -176.3(2)
C162 C163 C165 C164 -3.1(4)
C162 C163 C165 C166 176.1(2)
C164 C165 C166 C217 94.1(3)
C163 C165 C166 C217 -85.1(3)
C188 C117 C171 O172 16.4(4)
C66 C117 C171 O172 -102.7(3)
C116 C117 C171 O172 136.2(3)
C188 C117 C171 O173 -167.9(2)
C66 C117 C171 O173 73.0(3)
C116 C117 C171 O173 -48.1(3)
O172 C171 O173 C174 2.7(4)
C117 C171 O173 C174 -172.9(2)
C171 O173 C174 C175 98.2(3)
C188 O183 C184 C185 86.1(3)
C184 O183 C188 O182 1.6(4)
C184 O183 C188 C117 179.2(2)
C171 C117 C188 O182 -113.7(3)
C66 C117 C188 O182 4.4(4)
C116 C117 C188 O182 124.9(3)
C171 C117 C188 O183 68.6(3)
C66 C117 C188 O183 -173.2(2)
C116 C117 C188 O183 -52.8(3)
C19 C20 C201 C202 70.8(3)
C1 C20 C201 C202 -102.3(3)
C19 C20 C201 C206 -113.4(3)
C1 C20 C201 C206 73.5(3)
C206 C201 C202 C203 -0.7(4)
C20 C201 C202 C203 175.2(2)
C201 C202 C203 C204 0.7(4)
C202 C203 C204 C205 0.0(4)
C203 C204 C205 C206 -0.6(4)
C202 C201 C206 C205 0.0(4)
C20 C201 C206 C205 -175.8(2)
C202 C201 C206 N207 178.7(2)
C20 C201 C206 N207 2.8(3)
C204 C205 C206 C201 0.6(4)
C204 C205 C206 N207 -178.0(2)
C201 C206 N207 C208 -132.4(3)
C205 C206 N207 C208 46.2(4)
C206 N207 C208 O209 -12.7(4)
C206 N207 C208 C210 165.9(2)
O209 C208 C210 C211 -24.0(4)
N207 C208 C210 C211 157.3(2)
O209 C208 C210 C214 153.5(3)
N207 C208 C210 C214 -25.2(4)
C214 C210 C211 C212 1.4(4)
C208 C210 C211 C212 179.0(2)
C210 C211 C212 C213 0.9(4)
C211 C212 C213 C215 -1.7(4)
C211 C210 C214 C215 -3.0(4)
C208 C210 C214 C215 179.4(2)
C210 C214 C215 C213 2.2(4)
C210 C214 C215 C216 -177.4(2)
C212 C213 C215 C214 0.2(4)
C212 C213 C215 C216 179.8(2)
C214 C215 C216 C217 94.0(3)
C213 C215 C216 C217 -85.5(3)
C165 C166 C217 C281 76.3(3)
C165 C166 C217 C271 -43.6(3)
C165 C166 C217 C216 -161.4(2)
C215 C216 C217 C281 74.2(3)
C215 C216 C217 C271 -167.7(2)
C215 C216 C217 C166 -48.4(3)
C281 C217 C271 O272 140.9(3)
C166 C217 C271 O272 -97.7(3)
C216 C217 C271 O272 21.6(4)
C281 C217 C271 O273 -40.6(3)
C166 C217 C271 O273 80.9(3)
C216 C217 C271 O273 -159.9(2)
O272 C271 O273 C274 2.3(4)
C217 C271 O273 C274 -176.2(2)
C271 O273 C274 C275 -105.8(3)
C271 C217 C281 O282 130.4(3)
C166 C217 C281 O282 9.7(3)
C216 C217 C281 O282 -112.2(3)
C271 C217 C281 O283 -51.4(3)
C166 C217 C281 O283 -172.05(19)
C216 C217 C281 O283 66.1(2)
O282 C281 O283 C284 -3.5(4)
C217 C281 O283 C284 178.2(2)
C281 O283 C284 C285 85.0(3)
